data_9009405
loop_
_publ_author_name
'Arlt, T.'
'Armbruster, T.'

_publ_section_title
;Single-crystal X-ray structure refinement of cornwallite, Cu5(AsO4)2(OH)4: A
 comparison with its polymorph cornubite and the (PO4)-analogue
 pseudomalachite Locality: Clara mine, Oberwolfach, Black Forest, Germany
 Note: Biso for O2 and O4 switched to match calculated values
;
_journal_name_full 'Neues Jahrbuch fur Mineralogie, Monatshefte'
_journal_page_first 468
_journal_page_last 480
_journal_volume 1999
_journal_year 1999
_chemical_compound_source 'Clara mine, Oberwolfach, Black Forest, Germany'
_chemical_formula_sum 'As1.8 Cu5 H4 O12 P0.2'
_chemical_name_mineral Cornwallite
_space_group_IT_number 14
_symmetry_space_group_name_Hall '-P 2ybc'
_symmetry_space_group_name_H-M 'P 1 21/c 1'
_cell_angle_alpha 90
_cell_angle_beta 91.87
_cell_angle_gamma 90
_cell_length_a 4.600
_cell_length_b 5.757
_cell_length_c 17.380
_cell_formula_units_Z 2
_cell_volume 460.016
_database_code_amcsd 0014901
_exptl_crystal_density_diffrn 4.727
_cod_original_cell_volume 460.015
_cod_original_formula_sum 'Cu5 (As1.8 P.2) O12 H4'
_cod_database_code 9009405

loop_
_space_group_symop_operation_xyz
x,y,z
x,1/2-y,1/2+z
-x,1/2+y,1/2-z
-x,-y,-z

loop_
_atom_site_aniso_label
_atom_site_aniso_U_11
_atom_site_aniso_U_22
_atom_site_aniso_U_33
_atom_site_aniso_U_12
_atom_site_aniso_U_13
_atom_site_aniso_U_23
Cu1 0.01340 0.01230 0.01710 0.00100 0.00360 0.00290
Cu2 0.01380 0.01490 0.00920 0.00490 -0.00140 0.00070
Cu3 0.01400 0.00710 0.01340 -0.00160 -0.00640 0.00150
As 0.00750 0.01020 0.00960 0.00030 -0.00170 -0.00040
P 0.00750 0.01020 0.00960 0.00030 -0.00170 -0.00040
O1 0.01300 0.01500 0.01500 -0.00100 0.00600 0.00000
O2 0.01500 0.01600 0.01400 0.00700 0.00200 -0.00100
O3 0.01300 0.00500 0.01600 -0.00100 -0.00700 -0.00100
O4 0.02100 0.01700 0.03000 -0.00800 -0.00200 0.00000
O5 0.01000 0.01300 0.01600 -0.00200 0.00100 0.00000
O6 0.01000 0.00800 0.01100 0.00200 -0.00400 0.00100

loop_
_atom_site_label
_atom_site_fract_x
_atom_site_fract_y
_atom_site_fract_z
_atom_site_occupancy
_atom_site_U_iso_or_equiv
Cu1 0.00000 0.00000 0.00000 1.00000 0.01418
Cu2 0.95409 0.01993 0.41501 1.00000 0.01267
Cu3 0.00471 0.18503 0.24666 1.00000 0.01165
As 0.47804 0.41593 0.36777 0.90000 0.00912
P 0.47804 0.41593 0.36777 0.10000 0.00912
O1 0.28430 0.33720 0.44360 1.00000 0.01406
O2 0.68810 0.18690 0.34850 1.00000 0.01469
O3 0.24760 0.43440 0.28990 1.00000 0.01153
O4 0.66920 0.65660 0.37910 1.00000 0.02280
O5 0.82920 0.32000 0.01270 1.00000 0.01317
O6 0.15510 0.93670 0.31670 1.00000 0.01001
H5 0.63700 0.29700 0.01500 1.00000 0.05003
H6 0.34900 0.92400 0.32300 1.00000 0.05003

loop_
_cod_related_entry_id
_cod_related_entry_database
_cod_related_entry_code
1 AMCSD 0014901
